data_4062125
loop_
_publ_author_name
'Sweeder, Ryan D.'
'Gdula, Robyn L.'
'Ludwig, Bonnie J.'
'Banaszak Holl, Mark M.'
'Kampf, Jeff W.'

_publ_section_title
;
 Germylene Reactions with Quinones Shed Light on Germylene Phenone Equilibria
;
_journal_coden_ASTM ORGND7
_journal_issue 16
_journal_name_full Organometallics
_journal_page_first 3222
_journal_page_last 3229
_journal_paper_doi 10.1021/om0302589
_journal_volume 22
_journal_year 2003
_chemical_formula_sum 'C38 H86 Ge2 O2 Si8'
_chemical_formula_weight 944.97
_space_group_IT_number 2
_symmetry_cell_setting triclinic
_symmetry_space_group_name_Hall '-P 1'
_symmetry_space_group_name_H-M 'P -1'
_cell_angle_alpha 105.6510(10)
_cell_angle_beta 95.8730(10)
_cell_angle_gamma 111.8570(10)
_cell_formula_units_Z 2
_cell_length_a 11.7386(11)
_cell_length_b 14.3887(13)
_cell_length_c 17.8360(16)
_cell_measurement_temperature 150(2)
_cell_volume 2622.1(4)
_diffrn_ambient_temperature 150(2)
_exptl_crystal_density_diffrn 1.197
_cod_depositor_comments
;
The following automatic conversions were performed:
'_symmetry_cell_setting' value 'Triclinic' changed to 'triclinic'
according to '/home/saulius/struct/CIF-dictionaries/cif_core.dic'
dictionary named 'cif_core.dic' version 2.4.1 from 2010-06-29.

Automatic conversion script
Id: cif_fix_enum 1527 2010-12-29 10:47:43Z saulius 

 Updated bibliographical information.

 Antanas Vaitkus,
 2019-09-11
;
_cod_database_code 4062125

loop_
_symmetry_equiv_pos_as_xyz
'x, y, z'
'-x, -y, -z'

loop_
_atom_site_label
_atom_site_type_symbol
_atom_site_fract_x
_atom_site_fract_y
_atom_site_fract_z
_atom_site_U_iso_or_equiv
_atom_site_adp_type
_atom_site_occupancy
_atom_site_symmetry_multiplicity
_atom_site_calc_flag
_atom_site_refinement_flags
_atom_site_disorder_assembly
_atom_site_disorder_group
Ge1 Ge 0.835078(15) 0.678110(12) 0.748367(9) 0.01599(5) Uani 1 1 d . . .
Ge2 Ge 0.767413(15) 0.329027(12) 0.704010(9) 0.01576(5) Uani 1 1 d . . .
Si1 Si 1.09827(4) 0.76393(4) 0.69191(3) 0.02253(10) Uani 1 1 d . . .
Si2 Si 1.08168(5) 0.89185(4) 0.85941(3) 0.02374(10) Uani 1 1 d . . .
Si3 Si 0.60290(4) 0.73898(4) 0.79547(3) 0.02272(10) Uani 1 1 d . . .
Si4 Si 0.72884(4) 0.64501(4) 0.90512(3) 0.02112(10) Uani 1 1 d . . .
Si5 Si 0.72119(5) 0.28826(4) 0.87851(3) 0.02513(10) Uani 1 1 d . . .
Si6 Si 0.49058(4) 0.22773(4) 0.73649(3) 0.02177(10) Uani 1 1 d . . .
Si7 Si 1.07803(4) 0.40761(4) 0.73787(3) 0.02549(11) Uani 1 1 d . . .
Si8 Si 0.89728(5) 0.16623(4) 0.64833(3) 0.02461(10) Uani 1 1 d . . .
O1 O 0.80017(11) 0.74058(9) 0.67751(7) 0.0229(2) Uani 1 1 d . . .
O2 O 0.66661(11) 0.21272(9) 0.61689(7) 0.0222(2) Uani 1 1 d . . .
C1 C 0.71895(19) 0.71428(15) 0.54200(11) 0.0296(4) Uani 1 1 d . . .
H1A H 0.6878 0.7681 0.5636 0.044 Uiso 1 1 calc R . .
H1B H 0.6567 0.6586 0.4947 0.044 Uiso 1 1 calc R . .
H1C H 0.7986 0.7475 0.5270 0.044 Uiso 1 1 calc R . .
C2 C 0.74007(15) 0.66630(13) 0.60421(10) 0.0210(3) Uani 1 1 d . . .
C3 C 0.70908(15) 0.56247(13) 0.59351(9) 0.0196(3) Uani 1 1 d . . .
C4 C 0.65718(17) 0.48384(14) 0.51481(10) 0.0270(4) Uani 1 1 d . . .
H4 H 0.6313 0.5037 0.4717 0.032 Uiso 1 1 calc R . .
C5 C 0.64407(18) 0.38333(14) 0.50030(10) 0.0277(4) Uani 1 1 d . . .
H5 H 0.6087 0.3343 0.4474 0.033 Uiso 1 1 calc R . .
C6 C 0.68224(15) 0.34777(13) 0.56287(9) 0.0206(3) Uani 1 1 d . . .
C7 C 0.63730(16) 0.24380(13) 0.55447(10) 0.0221(3) Uani 1 1 d . . .
C8 C 0.5497(2) 0.15145(15) 0.48343(11) 0.0338(4) Uani 1 1 d . . .
H8A H 0.4668 0.1207 0.4954 0.051 Uiso 1 1 calc R . .
H8B H 0.5835 0.0977 0.4707 0.051 Uiso 1 1 calc R . .
H8C H 0.5412 0.1755 0.4376 0.051 Uiso 1 1 calc R . .
C9 C 0.77112(14) 0.43099(12) 0.64239(9) 0.0168(3) Uani 1 1 d . . .
H9 H 0.8574 0.4586 0.6317 0.020 Uiso 1 1 calc R . .
C10 C 0.73486(14) 0.52861(12) 0.66662(9) 0.0171(3) Uani 1 1 d . . .
H10 H 0.6518 0.5010 0.6815 0.021 Uiso 1 1 calc R . .
C11 C 1.02087(15) 0.75527(12) 0.78045(10) 0.0194(3) Uani 1 1 d . . .
H11 H 1.0514 0.7119 0.8054 0.023 Uiso 1 1 calc R . .
C12 C 1.09760(18) 0.87962(15) 0.66308(11) 0.0305(4) Uani 1 1 d . . .
H12A H 1.1423 0.8863 0.6200 0.046 Uiso 1 1 calc R . .
H12B H 1.1397 0.9448 0.7095 0.046 Uiso 1 1 calc R . .
H12C H 1.0104 0.8684 0.6447 0.046 Uiso 1 1 calc R . .
C13 C 1.26528(18) 0.78047(17) 0.71893(13) 0.0362(5) Uani 1 1 d . . .
H13A H 1.3016 0.7783 0.6717 0.054 Uiso 1 1 calc R . .
H13B H 1.2664 0.7228 0.7379 0.054 Uiso 1 1 calc R . .
H13C H 1.3149 0.8489 0.7613 0.054 Uiso 1 1 calc R . .
C14 C 1.02664(18) 0.64281(15) 0.60054(11) 0.0315(4) Uani 1 1 d . . .
H14A H 0.9384 0.6280 0.5810 0.047 Uiso 1 1 calc R . .
H14B H 1.0308 0.5821 0.6137 0.047 Uiso 1 1 calc R . .
H14C H 1.0732 0.6548 0.5590 0.047 Uiso 1 1 calc R . .
C15 C 1.25585(18) 0.96955(16) 0.87397(13) 0.0370(5) Uani 1 1 d . . .
H15A H 1.2831 1.0389 0.9154 0.055 Uiso 1 1 calc R . .
H15B H 1.2743 0.9797 0.8237 0.055 Uiso 1 1 calc R . .
H15C H 1.3010 0.9306 0.8905 0.055 Uiso 1 1 calc R . .
C16 C 0.99943(19) 0.97309(14) 0.83487(12) 0.0324(4) Uani 1 1 d . . .
H16A H 0.9499 0.9852 0.8745 0.049 Uiso 1 1 calc R . .
H16B H 0.9433 0.9350 0.7815 0.049 Uiso 1 1 calc R . .
H16C H 1.0621 1.0415 0.8358 0.049 Uiso 1 1 calc R . .
C17 C 1.0693(2) 0.88353(16) 0.96158(11) 0.0366(5) Uani 1 1 d . . .
H17A H 1.1110 0.8399 0.9737 0.055 Uiso 1 1 calc R . .
H17B H 0.9803 0.8513 0.9632 0.055 Uiso 1 1 calc R . .
H17C H 1.1102 0.9551 1.0013 0.055 Uiso 1 1 calc R . .
C18 C 0.74732(15) 0.71940(13) 0.83185(9) 0.0191(3) Uani 1 1 d . . .
H18 H 0.8089 0.7930 0.8652 0.023 Uiso 1 1 calc R . .
C19 C 0.6425(2) 0.85612(16) 0.76098(14) 0.0368(5) Uani 1 1 d . . .
H19A H 0.6817 0.8455 0.7153 0.055 Uiso 1 1 calc R . .
H19B H 0.7013 0.9202 0.8046 0.055 Uiso 1 1 calc R . .
H19C H 0.5654 0.8643 0.7449 0.055 Uiso 1 1 calc R . .
C20 C 0.5257(2) 0.77041(18) 0.88048(13) 0.0385(5) Uani 1 1 d . . .
H20A H 0.5875 0.8323 0.9245 0.058 Uiso 1 1 calc R . .
H20B H 0.4940 0.7093 0.8990 0.058 Uiso 1 1 calc R . .
H20C H 0.4554 0.7860 0.8622 0.058 Uiso 1 1 calc R . .
C21 C 0.48625(17) 0.61810(15) 0.71324(11) 0.0302(4) Uani 1 1 d . . .
H21A H 0.4148 0.6318 0.6939 0.045 Uiso 1 1 calc R . .
H21B H 0.4561 0.5584 0.7334 0.045 Uiso 1 1 calc R . .
H21C H 0.5266 0.6008 0.6692 0.045 Uiso 1 1 calc R . .
C22 C 0.85402(17) 0.59420(14) 0.90691(11) 0.0280(4) Uani 1 1 d . . .
H22A H 0.9371 0.6538 0.9212 0.042 Uiso 1 1 calc R . .
H22B H 0.8424 0.5443 0.8540 0.042 Uiso 1 1 calc R . .
H22C H 0.8482 0.5578 0.9465 0.042 Uiso 1 1 calc R . .
C23 C 0.7488(2) 0.73219(17) 1.00893(11) 0.0385(5) Uani 1 1 d . . .
H23A H 0.7338 0.6897 1.0445 0.058 Uiso 1 1 calc R . .
H23B H 0.6884 0.7643 1.0090 0.058 Uiso 1 1 calc R . .
H23C H 0.8348 0.7883 1.0276 0.058 Uiso 1 1 calc R . .
C24 C 0.57000(17) 0.53167(14) 0.87849(12) 0.0292(4) Uani 1 1 d . . .
H24A H 0.5683 0.4897 0.9138 0.044 Uiso 1 1 calc R . .
H24B H 0.5530 0.4867 0.8228 0.044 Uiso 1 1 calc R . .
H24C H 0.5055 0.5593 0.8849 0.044 Uiso 1 1 calc R . .
C25 C 0.66498(15) 0.31456(12) 0.78566(9) 0.0183(3) Uani 1 1 d . . .
H25 H 0.6674 0.3871 0.8078 0.022 Uiso 1 1 calc R . .
C26 C 0.8971(2) 0.34972(19) 0.91789(12) 0.0396(5) Uani 1 1 d . . .
H26A H 0.9161 0.3690 0.9762 0.059 Uiso 1 1 calc R . .
H26B H 0.9354 0.4135 0.9032 0.059 Uiso 1 1 calc R . .
H26C H 0.9311 0.2986 0.8947 0.059 Uiso 1 1 calc R . .
C27 C 0.6630(2) 0.34750(17) 0.96539(11) 0.0358(4) Uani 1 1 d . . .
H27A H 0.5714 0.3227 0.9498 0.054 Uiso 1 1 calc R . .
H27B H 0.7033 0.4251 0.9813 0.054 Uiso 1 1 calc R . .
H27C H 0.6840 0.3255 1.0104 0.054 Uiso 1 1 calc R . .
C28 C 0.6639(3) 0.14349(17) 0.86367(14) 0.0458(6) Uani 1 1 d . . .
H28A H 0.6984 0.1340 0.9120 0.069 Uiso 1 1 calc R . .
H28B H 0.6916 0.1094 0.8182 0.069 Uiso 1 1 calc R . .
H28C H 0.5717 0.1111 0.8530 0.069 Uiso 1 1 calc R . .
C29 C 0.43015(16) 0.28426(15) 0.66658(11) 0.0287(4) Uani 1 1 d . . .
H29A H 0.4853 0.2970 0.6293 0.043 Uiso 1 1 calc R . .
H29B H 0.4290 0.3514 0.6974 0.043 Uiso 1 1 calc R . .
H29C H 0.3445 0.2339 0.6365 0.043 Uiso 1 1 calc R . .
C30 C 0.45039(18) 0.08457(14) 0.68264(12) 0.0334(4) Uani 1 1 d . . .
H30A H 0.3592 0.0464 0.6607 0.050 Uiso 1 1 calc R . .
H30B H 0.4763 0.0534 0.7200 0.050 Uiso 1 1 calc R . .
H30C H 0.4946 0.0790 0.6390 0.050 Uiso 1 1 calc R . .
C31 C 0.39330(17) 0.22649(15) 0.81379(12) 0.0297(4) Uani 1 1 d . . .
H31A H 0.3038 0.1852 0.7874 0.045 Uiso 1 1 calc R . .
H31B H 0.4078 0.2995 0.8434 0.045 Uiso 1 1 calc R . .
H31C H 0.4175 0.1941 0.8509 0.045 Uiso 1 1 calc R . .
C32 C 0.91676(15) 0.29810(13) 0.72047(10) 0.0205(3) Uani 1 1 d . . .
H32 H 0.9172 0.2853 0.7729 0.025 Uiso 1 1 calc R . .
C33 C 1.1269(2) 0.41175(17) 0.64185(14) 0.0427(5) Uani 1 1 d . . .
H33A H 1.2045 0.4758 0.6523 0.064 Uiso 1 1 calc R . .
H33B H 1.0600 0.4130 0.6050 0.064 Uiso 1 1 calc R . .
H33C H 1.1417 0.3487 0.6179 0.064 Uiso 1 1 calc R . .
C34 C 1.1979(2) 0.39381(18) 0.80657(15) 0.0452(6) Uani 1 1 d . . .
H34A H 1.2120 0.3315 0.7791 0.068 Uiso 1 1 calc R . .
H34B H 1.1672 0.3851 0.8544 0.068 Uiso 1 1 calc R . .
H34C H 1.2773 0.4576 0.8222 0.068 Uiso 1 1 calc R . .
C35 C 1.07946(18) 0.53893(14) 0.79086(13) 0.0340(4) Uani 1 1 d . . .
H35A H 1.1615 0.5955 0.7956 0.051 Uiso 1 1 calc R . .
H35B H 1.0646 0.5414 0.8443 0.051 Uiso 1 1 calc R . .
H35C H 1.0130 0.5488 0.7605 0.051 Uiso 1 1 calc R . .
C36 C 1.0411(2) 0.14193(17) 0.67230(15) 0.0416(5) Uani 1 1 d . . .
H36A H 1.0279 0.0716 0.6373 0.062 Uiso 1 1 calc R . .
H36B H 1.0563 0.1452 0.7282 0.062 Uiso 1 1 calc R . .
H36C H 1.1141 0.1963 0.6639 0.062 Uiso 1 1 calc R . .
C37 C 0.8775(2) 0.16063(17) 0.54172(12) 0.0387(5) Uani 1 1 d . . .
H37A H 0.8268 0.0871 0.5068 0.058 Uiso 1 1 calc R . .
H37B H 0.9605 0.1865 0.5289 0.058 Uiso 1 1 calc R . .
H37C H 0.8350 0.2053 0.5335 0.058 Uiso 1 1 calc R . .
C38 C 0.7665(2) 0.05197(15) 0.66018(14) 0.0385(5) Uani 1 1 d . . .
H38A H 0.6874 0.0597 0.6504 0.058 Uiso 1 1 calc R . .
H38B H 0.7847 0.0506 0.7146 0.058 Uiso 1 1 calc R . .
H38C H 0.7588 -0.0145 0.6218 0.058 Uiso 1 1 calc R . .

loop_
_atom_site_aniso_label
_atom_site_aniso_U_11
_atom_site_aniso_U_22
_atom_site_aniso_U_33
_atom_site_aniso_U_23
_atom_site_aniso_U_13
_atom_site_aniso_U_12
Ge1 0.01756(8) 0.01480(8) 0.01475(8) 0.00450(6) 0.00370(6) 0.00611(6)
Ge2 0.01521(8) 0.01467(8) 0.01620(8) 0.00492(6) 0.00286(6) 0.00531(6)
Si1 0.0208(2) 0.0217(2) 0.0254(2) 0.00858(19) 0.00958(19) 0.00769(18)
Si2 0.0243(2) 0.0179(2) 0.0216(2) 0.00356(18) 0.00344(19) 0.00348(18)
Si3 0.0239(2) 0.0244(2) 0.0257(2) 0.01066(19) 0.00906(19) 0.01379(19)
Si4 0.0227(2) 0.0223(2) 0.0183(2) 0.00758(18) 0.00551(18) 0.00864(18)
Si5 0.0310(3) 0.0273(2) 0.0202(2) 0.01082(19) 0.00603(19) 0.0134(2)
Si6 0.0175(2) 0.0205(2) 0.0248(2) 0.00716(18) 0.00637(18) 0.00520(17)
Si7 0.0171(2) 0.0212(2) 0.0363(3) 0.0079(2) 0.0044(2) 0.00755(18)
Si8 0.0263(2) 0.0194(2) 0.0302(3) 0.00797(19) 0.0090(2) 0.01132(19)
O1 0.0313(6) 0.0191(6) 0.0179(6) 0.0066(5) 0.0030(5) 0.0103(5)
O2 0.0251(6) 0.0162(5) 0.0186(6) 0.0031(4) -0.0001(5) 0.0047(5)
C1 0.0390(10) 0.0283(9) 0.0262(9) 0.0136(8) 0.0046(8) 0.0165(8)
C2 0.0219(8) 0.0250(8) 0.0191(8) 0.0099(7) 0.0056(6) 0.0109(6)
C3 0.0208(8) 0.0222(8) 0.0162(7) 0.0078(6) 0.0025(6) 0.0090(6)
C4 0.0332(9) 0.0272(9) 0.0176(8) 0.0083(7) -0.0012(7) 0.0106(7)
C5 0.0366(10) 0.0245(9) 0.0150(8) 0.0025(7) -0.0022(7) 0.0102(7)
C6 0.0228(8) 0.0207(8) 0.0149(7) 0.0030(6) 0.0024(6) 0.0079(6)
C7 0.0241(8) 0.0200(8) 0.0180(8) 0.0027(6) 0.0023(6) 0.0079(6)
C8 0.0413(11) 0.0220(9) 0.0247(9) 0.0002(7) -0.0060(8) 0.0076(8)
C9 0.0178(7) 0.0162(7) 0.0155(7) 0.0052(6) 0.0034(6) 0.0061(6)
C10 0.0175(7) 0.0170(7) 0.0146(7) 0.0042(6) 0.0018(6) 0.0061(6)
C11 0.0190(7) 0.0171(7) 0.0204(8) 0.0058(6) 0.0040(6) 0.0061(6)
C12 0.0351(10) 0.0286(9) 0.0296(9) 0.0148(8) 0.0117(8) 0.0107(8)
C13 0.0244(9) 0.0396(11) 0.0456(12) 0.0136(9) 0.0114(9) 0.0140(8)
C14 0.0315(10) 0.0296(9) 0.0317(10) 0.0075(8) 0.0157(8) 0.0107(8)
C15 0.0278(10) 0.0286(10) 0.0377(11) 0.0032(8) 0.0025(8) 0.0006(8)
C16 0.0395(11) 0.0212(9) 0.0339(10) 0.0057(8) 0.0094(8) 0.0120(8)
C17 0.0375(11) 0.0337(10) 0.0214(9) 0.0032(8) 0.0000(8) 0.0025(8)
C18 0.0211(8) 0.0180(7) 0.0170(7) 0.0038(6) 0.0051(6) 0.0080(6)
C19 0.0390(11) 0.0351(11) 0.0534(13) 0.0246(10) 0.0183(10) 0.0248(9)
C20 0.0437(12) 0.0499(12) 0.0393(11) 0.0181(10) 0.0207(10) 0.0329(10)
C21 0.0239(9) 0.0351(10) 0.0330(10) 0.0123(8) 0.0029(8) 0.0142(8)
C22 0.0248(9) 0.0262(9) 0.0329(10) 0.0135(8) 0.0020(7) 0.0092(7)
C23 0.0462(12) 0.0442(12) 0.0211(9) 0.0080(9) 0.0113(9) 0.0156(10)
C24 0.0256(9) 0.0274(9) 0.0386(10) 0.0161(8) 0.0098(8) 0.0109(7)
C25 0.0187(7) 0.0173(7) 0.0186(7) 0.0064(6) 0.0054(6) 0.0067(6)
C26 0.0382(11) 0.0596(14) 0.0227(9) 0.0113(9) 0.0006(8) 0.0256(10)
C27 0.0434(11) 0.0431(11) 0.0254(9) 0.0160(9) 0.0136(9) 0.0182(9)
C28 0.0691(16) 0.0340(11) 0.0391(12) 0.0185(10) 0.0058(11) 0.0239(11)
C29 0.0197(8) 0.0353(10) 0.0281(9) 0.0088(8) 0.0032(7) 0.0101(7)
C30 0.0270(9) 0.0218(9) 0.0396(11) 0.0036(8) 0.0080(8) 0.0022(7)
C31 0.0245(9) 0.0301(9) 0.0367(10) 0.0136(8) 0.0139(8) 0.0102(7)
C32 0.0193(7) 0.0203(8) 0.0241(8) 0.0096(7) 0.0050(6) 0.0092(6)
C33 0.0345(11) 0.0375(11) 0.0529(14) 0.0169(10) 0.0209(10) 0.0076(9)
C34 0.0279(10) 0.0400(12) 0.0613(15) 0.0089(11) -0.0062(10) 0.0173(9)
C35 0.0256(9) 0.0208(9) 0.0490(12) 0.0063(8) 0.0017(8) 0.0082(7)
C36 0.0389(11) 0.0328(11) 0.0622(15) 0.0159(10) 0.0145(10) 0.0238(9)
C37 0.0453(12) 0.0392(11) 0.0311(10) 0.0058(9) 0.0139(9) 0.0197(10)
C38 0.0366(11) 0.0220(9) 0.0552(13) 0.0150(9) 0.0116(10) 0.0086(8)

loop_
_geom_bond_atom_site_label_1
_geom_bond_atom_site_label_2
_geom_bond_distance
_geom_bond_site_symmetry_2
_geom_bond_publ_flag
Ge1 O1 1.8314(11) . ?
Ge1 C11 1.9788(16) . ?
Ge1 C18 1.9808(16) . ?
Ge1 C10 2.0518(15) . ?
Ge2 O2 1.8335(11) . ?
Ge2 C32 1.9758(16) . ?
Ge2 C25 1.9863(16) . ?
Ge2 C9 2.0481(15) . ?
Si1 C14 1.8698(19) . ?
Si1 C12 1.8725(19) . ?
Si1 C13 1.879(2) . ?
Si1 C11 1.9106(17) . ?
Si2 C17 1.875(2) . ?
Si2 C16 1.876(2) . ?
Si2 C15 1.879(2) . ?
Si2 C11 1.9003(17) . ?
Si3 C19 1.863(2) . ?
Si3 C21 1.868(2) . ?
Si3 C20 1.882(2) . ?
Si3 C18 1.8983(17) . ?
Si4 C23 1.870(2) . ?
Si4 C22 1.8702(19) . ?
Si4 C24 1.8704(18) . ?
Si4 C18 1.8816(17) . ?
Si5 C28 1.867(2) . ?
Si5 C27 1.879(2) . ?
Si5 C26 1.883(2) . ?
Si5 C25 1.9030(16) . ?
Si6 C30 1.8721(19) . ?
Si6 C29 1.8749(19) . ?
Si6 C31 1.8777(18) . ?
Si6 C25 1.9126(16) . ?
Si7 C35 1.864(2) . ?
Si7 C33 1.870(2) . ?
Si7 C34 1.873(2) . ?
Si7 C32 1.8861(17) . ?
Si8 C38 1.865(2) . ?
Si8 C37 1.868(2) . ?
Si8 C36 1.878(2) . ?
Si8 C32 1.8994(17) . ?
O1 C2 1.358(2) . ?
O2 C7 1.365(2) . ?
C1 C2 1.501(2) . ?
C2 C3 1.352(2) . ?
C3 C4 1.441(2) . ?
C3 C10 1.549(2) . ?
C4 C5 1.344(3) . ?
C5 C6 1.444(2) . ?
C6 C7 1.347(2) . ?
C6 C9 1.544(2) . ?
C7 C8 1.495(2) . ?
C9 C10 1.580(2) . ?

loop_
_cod_related_entry_id
_cod_related_entry_database
_cod_related_entry_code
1 ChemSpider 17617486
